data_7119707
loop_
_publ_author_name
'Hazra, Arpan'
'Jana, Saibal'
'Bonakala, Satyanarayana'
'Balasubramanian, Sundaram'
'Maji, Tapas Kumar'

_publ_section_title
;
 Separation/purification of ethylene from an acetylene/ethylene mixture in
 a pillared-layer porous metal-organic framework.
;
_journal_issue 36
_journal_name_full 'Chemical communications (Cambridge, England)'
_journal_page_first 4907
_journal_page_last 4910
_journal_paper_doi 10.1039/c7cc00726d
_journal_volume 53
_journal_year 2017
_chemical_formula_moiety {[Mn3(bipy)3(H2O)2][Mn(CN)6]2.2(bipy).2H2O}n
_chemical_formula_sum 'C62 H48 Mn5 N22 O4'
_chemical_formula_weight 1439.92
_chemical_name_systematic compound1b
_chemical_properties_physical ', Air-sensitive,Moisture-sensitive,Light-sensitive,Photo-sensitive'
_space_group_crystal_system orthorhombic
_space_group_IT_number 55
_space_group_name_Hall '-P 2 2ab'
_space_group_name_H-M_alt 'P b a m'
_symmetry_space_group_name_Hall '-P 2 2ab'
_symmetry_space_group_name_H-M 'P b a m'
_atom_sites_solution_hydrogens NOREF
_audit_creation_method SHELXL-2016/6
_audit_update_record
;
2017-01-25 deposited with the CCDC.
2017-02-28 downloaded from the CCDC.
;
_cell_angle_alpha 90
_cell_angle_beta 90
_cell_angle_gamma 90
_cell_formula_units_Z 2
_cell_length_a 16.039(5)
_cell_length_b 17.851(4)
_cell_length_c 11.558(3)
_cell_measurement_reflns_used 2634
_cell_measurement_temperature 408(2)
_cell_measurement_theta_max 25.01
_cell_measurement_theta_min 2.87
_cell_volume 3309.2(15)
_computing_cell_refinement 'Bruker SAINT'
_computing_data_collection 'Bruker APEX3'
_computing_data_reduction 'Bruker SAINT A'
_computing_molecular_graphics 'Bruker SHELXTL'
_computing_publication_material 'Bruker SHELXTL'
_computing_structure_refinement 'SHELXL-2016/6 (Sheldrick, 2016)'
_computing_structure_solution 'SHELXT (Sheldrick, 2014)'
_diffrn_ambient_temperature 408(2)
_diffrn_measured_fraction_theta_full 0.979
_diffrn_measured_fraction_theta_max 0.979
_diffrn_measurement_device_type 'Bruker APEX-II CCD'
_diffrn_measurement_method '\f and \w scans'
_diffrn_radiation_type MoK\a
_diffrn_radiation_wavelength 0.71073
_diffrn_reflns_av_R_equivalents 0.1094
_diffrn_reflns_av_unetI/netI 0.2450
_diffrn_reflns_Laue_measured_fraction_full 0.979
_diffrn_reflns_Laue_measured_fraction_max 0.979
_diffrn_reflns_limit_h_max 19
_diffrn_reflns_limit_h_min -19
_diffrn_reflns_limit_k_max 16
_diffrn_reflns_limit_k_min -21
_diffrn_reflns_limit_l_max 13
_diffrn_reflns_limit_l_min -13
_diffrn_reflns_number 18701
_diffrn_reflns_point_group_measured_fraction_full 0.979
_diffrn_reflns_point_group_measured_fraction_max 0.979
_diffrn_reflns_theta_full 24.996
_diffrn_reflns_theta_max 24.996
_diffrn_reflns_theta_min 2.282
_diffrn_source 'fine-focus sealed tube'
_exptl_absorpt_coefficient_mu 0.991
_exptl_absorpt_correction_T_max 0.9683
_exptl_absorpt_correction_T_min 0.8912
_exptl_absorpt_correction_type empirical
_exptl_absorpt_process_details SADABS
_exptl_crystal_colour brown
_exptl_crystal_density_diffrn 1.445
_exptl_crystal_description block
_exptl_crystal_F_000 1462
_exptl_crystal_preparation ', Magnetic properties'
_exptl_crystal_size_max 0.150
_exptl_crystal_size_mid 0.120
_exptl_crystal_size_min 0.100
_refine_diff_density_max 0.741
_refine_diff_density_min -0.717
_refine_diff_density_rms 0.122
_refine_ls_extinction_coef 0.053(6)
_refine_ls_extinction_expression Fc^*^=kFc[1+0.001xFc^2^\l^3^/sin(2\q)]^-1/4^
_refine_ls_extinction_method 'SHELXL-2016/6 (Sheldrick 2016)'
_refine_ls_goodness_of_fit_ref 0.935
_refine_ls_hydrogen_treatment constr
_refine_ls_matrix_type full
_refine_ls_number_parameters 232
_refine_ls_number_reflns 3018
_refine_ls_number_restraints 6
_refine_ls_restrained_S_all 0.935
_refine_ls_R_factor_all 0.1379
_refine_ls_R_factor_gt 0.1098
_refine_ls_shift/su_max 0.000
_refine_ls_shift/su_mean 0.000
_refine_ls_structure_factor_coef Fsqd
_refine_ls_weighting_details 'w=1/[\s^2^(Fo^2^)+(0.1230P)^2^] where P=(Fo^2^+2Fc^2^)/3'
_refine_ls_weighting_scheme calc
_refine_ls_wR_factor_gt 0.2647
_refine_ls_wR_factor_ref 0.2883
_reflns_Friedel_coverage 0.000
_reflns_number_gt 1400
_reflns_number_total 3018
_reflns_threshold_expression 'I > 2\s(I)'
_cod_data_source_file c7cc00726d2.cif
_cod_data_source_block compound1b
_cod_depositor_comments
;
The following automatic conversions were performed:

'_exptl_absorpt_correction_type' value 'EMPIRICAL' changed to
'empirical' according to
/home/data/users/saulius/crontab/automatic-downloads/rss-feeds/RSC/lib/dictionaries/cif_core.dic
dictionary named 'cif_core.dic' version 2.4.2 from 2011-04-26.

Automatic conversion script
Id: cif_fix_values 4973 2017-02-22 13:04:09Z antanas 

 Adding full bibliography for 7119706--7119707.cif.
;
_cod_original_cell_volume 3309.3(16)
_cod_database_code 7119707
_shelx_shelxl_version_number 2016/6
_shelx_space_group_comment
;
The symmetry employed for this shelxl refinement is uniquely defined
by the following loop, which should always be used as a source of
symmetry information in preference to the above space-group names.
They are only intended as comments.
;
_shelx_estimated_absorpt_t_min 0.866
_shelx_estimated_absorpt_t_max 0.907

loop_
_space_group_symop_operation_xyz
'x, y, z'
'-x, -y, z'
'x+1/2, -y+1/2, -z'
'-x+1/2, y+1/2, -z'
'-x, -y, -z'
'x, y, -z'
'-x-1/2, y-1/2, z'
'x-1/2, -y-1/2, z'

loop_
_atom_site_label
_atom_site_type_symbol
_atom_site_fract_x
_atom_site_fract_y
_atom_site_fract_z
_atom_site_U_iso_or_equiv
_atom_site_adp_type
_atom_site_occupancy
_atom_site_site_symmetry_order
_atom_site_calc_flag
_atom_site_refinement_flags_posn
_atom_site_refinement_flags_adp
_atom_site_refinement_flags_occupancy
C1 C 0.0859(8) 0.3483(7) 1.000000 0.062(3) Uani 1 2 d S T P
C2 C 0.1569(9) 0.4982(7) 1.000000 0.071(3) Uani 1 2 d S TU P
C3 C 0.2001(6) 0.3924(6) 0.8215(10) 0.077(3) Uani 1 1 d . . .
C4 C 0.2519(8) 0.2895(8) 1.000000 0.065(3) Uani 1 2 d S T P
C5 C 0.3159(8) 0.4316(8) 1.000000 0.069(3) Uani 1 2 d S T P
C6 C 0.4602(7) 0.4506(6) 1.2554(8) 0.090(3) Uani 1 1 d . . .
H6 H 0.430109 0.414587 1.214971 0.108 Uiso 1 1 calc R U .
C7 C 0.4592(8) 0.4476(7) 1.3716(8) 0.101(4) Uani 1 1 d . . .
H7 H 0.430115 0.408946 1.407516 0.121 Uiso 1 1 calc R U .
C8 C 0.500000 0.500000 1.4402(9) 0.062(3) Uani 1 2 d S T P
C9 C 0.4435(10) 0.1319(8) 1.2553(11) 0.145(7) Uani 1 1 d . . .
H9 H 0.473363 0.095516 1.215394 0.174 Uiso 1 1 calc R U .
C10 C 0.4496(10) 0.1316(8) 1.3715(10) 0.135(6) Uani 1 1 d . . .
H10 H 0.482889 0.096167 1.408074 0.162 Uiso 1 1 calc R U .
C11 C 0.4072(6) 0.1832(6) 1.4357(8) 0.077(3) Uani 1 1 d . . .
C12 C 0.3658(7) 0.2360(6) 1.3750(8) 0.084(3) Uani 1 1 d . . .
H12 H 0.339090 0.274999 1.413454 0.101 Uiso 1 1 calc R U .
C13 C 0.3631(7) 0.2320(6) 1.2559(8) 0.086(3) Uani 1 1 d . . .
H13 H 0.334030 0.268875 1.215872 0.103 Uiso 1 1 calc R U .
C14 C 0.3096(10) 0.5901(10) 1.2543(15) 0.128(6) Uani 1 1 d . . .
H14 H 0.283895 0.551936 1.212655 0.154 Uiso 1 1 calc R U .
C15 C 0.3020(8) 0.5864(8) 1.3732(14) 0.116(4) Uani 1 1 d . . .
H15 H 0.277647 0.545000 1.408532 0.140 Uiso 1 1 calc R U .
C16 C 0.3320(6) 0.6467(6) 1.4397(8) 0.085(3) Uani 1 1 d . . .
C17 C 0.3628(10) 0.7036(8) 1.3754(13) 0.121(4) Uani 1 1 d . . .
H17 H 0.376832 0.748540 1.411256 0.145 Uiso 1 1 calc R U .
C18 C 0.3739(12) 0.6960(10) 1.2556(15) 0.142(6) Uani 1 1 d . . .
H18 H 0.401995 0.733601 1.215773 0.171 Uiso 1 1 calc R U .
N1 N 0.0202(8) 0.3220(7) 1.000000 0.080(3) Uani 1 2 d S T P
N2 N 0.1308(8) 0.5571(6) 1.000000 0.083(3) Uani 1 2 d S TU P
N3 N 0.2031(7) 0.3916(6) 0.7217(9) 0.117(4) Uani 1 1 d . . .
N4 N 0.2933(7) 0.2356(6) 1.000000 0.076(3) Uani 1 2 d S T P
N5 N 0.3819(6) 0.4472(9) 1.000000 0.093(4) Uani 1 2 d S T P
N6 N 0.500000 0.500000 1.1968(8) 0.071(3) Uani 1 2 d S T P
N7 N 0.4004(5) 0.1777(5) 1.1949(7) 0.075(2) Uani 1 1 d . . .
N8 N 0.3461(9) 0.6376(9) 1.1972(10) 0.122(4) Uani 1 1 d . . .
O2W O 0.4312(7) 0.6070(6) 1.000000 0.090(3) Uani 1 2 d S T P
H1O2 H 0.407883 0.614571 1.075980 0.135 Uiso 1 1 d R U .
O3W O 0.2787(11) 0.3874(12) 0.500000 0.203(8) Uani 1 2 d S T P
H1O3 H 0.259783 0.388434 0.576060 0.304 Uiso 1 1 d R U .
Mn1 Mn 0.19965(10) 0.39083(10) 1.000000 0.0573(7) Uani 1 2 d S T P
Mn2 Mn 0.500000 0.500000 1.000000 0.0639(8) Uani 1 4 d S T P
Mn3 Mn 0.39321(10) 0.16858(10) 1.000000 0.0553(7) Uani 1 2 d S T P

loop_
_atom_site_aniso_label
_atom_site_aniso_U_11
_atom_site_aniso_U_22
_atom_site_aniso_U_33
_atom_site_aniso_U_23
_atom_site_aniso_U_13
_atom_site_aniso_U_12
C1 0.056(7) 0.071(7) 0.058(7) 0.000 0.000 0.001(6)
C2 0.093(8) 0.051(5) 0.070(7) 0.000 0.000 -0.006(6)
C3 0.079(6) 0.075(6) 0.076(7) 0.007(5) 0.001(5) -0.005(5)
C4 0.063(7) 0.090(9) 0.042(6) 0.000 0.000 -0.022(7)
C5 0.057(7) 0.096(9) 0.055(8) 0.000 0.000 -0.008(7)
C6 0.106(8) 0.115(8) 0.048(6) -0.001(5) -0.006(5) -0.040(7)
C7 0.123(9) 0.118(9) 0.062(7) 0.009(6) 0.001(6) -0.056(8)
C8 0.061(7) 0.078(7) 0.047(6) 0.000 0.000 0.006(6)
C9 0.234(18) 0.139(11) 0.063(8) 0.003(7) 0.028(9) 0.111(12)
C10 0.198(16) 0.149(12) 0.057(8) -0.005(7) -0.022(8) 0.098(12)
C11 0.079(6) 0.101(7) 0.051(5) 0.000(5) 0.004(4) 0.015(6)
C12 0.105(8) 0.089(7) 0.060(6) -0.012(5) -0.011(5) 0.020(6)
C13 0.104(8) 0.088(6) 0.065(6) -0.001(5) 0.001(6) 0.011(6)
C14 0.129(13) 0.154(16) 0.102(13) -0.032(10) -0.022(9) 0.038(11)
C15 0.108(10) 0.123(11) 0.118(12) -0.022(8) 0.001(8) -0.012(8)
C16 0.073(6) 0.103(8) 0.078(7) 0.000(6) -0.006(5) 0.025(6)
C17 0.157(13) 0.090(8) 0.116(11) 0.002(8) 0.006(9) -0.002(9)
C18 0.192(18) 0.132(13) 0.103(12) 0.039(10) 0.030(11) 0.035(12)
N1 0.083(8) 0.092(8) 0.066(7) 0.000 0.000 -0.006(7)
N2 0.105(7) 0.066(5) 0.078(6) 0.000 0.000 -0.014(6)
N3 0.167(11) 0.125(8) 0.058(6) 0.002(5) -0.004(6) -0.017(7)
N4 0.082(7) 0.072(7) 0.076(7) 0.000 0.000 0.028(6)
N5 0.045(6) 0.163(13) 0.070(7) 0.000 0.000 -0.024(7)
N6 0.066(6) 0.093(7) 0.055(6) 0.000 0.000 -0.017(6)
N7 0.074(5) 0.098(6) 0.055(5) 0.000(4) 0.003(4) 0.013(4)
N8 0.143(12) 0.148(12) 0.076(8) -0.013(8) -0.007(7) 0.049(9)
O2W 0.116(8) 0.094(7) 0.061(6) 0.000 0.000 -0.017(6)
O3W 0.201(19) 0.28(2) 0.132(14) 0.000 0.000 -0.013(17)
Mn1 0.0469(10) 0.0630(11) 0.0620(13) 0.000 0.000 -0.0018(8)
Mn2 0.0461(13) 0.0971(19) 0.0484(15) 0.000 0.000 -0.0195(13)
Mn3 0.0505(11) 0.0618(11) 0.0534(12) 0.000 0.000 0.0017(8)

loop_
_atom_type_symbol
_atom_type_description
_atom_type_scat_dispersion_real
_atom_type_scat_dispersion_imag
_atom_type_scat_source
C C 0.0033 0.0016 'International Tables Vol C Tables 4.2.6.8 and 6.1.1.4'
H H 0.0000 0.0000 'International Tables Vol C Tables 4.2.6.8 and 6.1.1.4'
N N 0.0061 0.0033 'International Tables Vol C Tables 4.2.6.8 and 6.1.1.4'
O O 0.0106 0.0060 'International Tables Vol C Tables 4.2.6.8 and 6.1.1.4'
Mn Mn 0.3368 0.7283 'International Tables Vol C Tables 4.2.6.8 and 6.1.1.4'

loop_
_geom_angle_atom_site_label_1
_geom_angle_atom_site_label_2
_geom_angle_atom_site_label_3
_geom_angle
_geom_angle_site_symmetry_1
_geom_angle_site_symmetry_3
N1 C1 Mn1 178.6(12) . .
N2 C2 Mn1 178.0(13) . .
N3 C3 Mn1 177.4(10) . .
N4 C4 Mn1 170.3(11) . .
N5 C5 Mn1 173.4(15) . .
N6 C6 C7 124.2(10) . .
C6 C7 C8 122.5(10) . .
C8 C8 C7 124.7(6) 5_668 .
C8 C8 C7 124.7(6) 5_668 2_665
C7 C8 C7 110.5(11) . 2_665
N7 C9 C10 126.0(11) . .
C9 C10 C11 120.2(11) . .
C12 C11 C10 115.7(9) . .
C12 C11 C11 121.3(6) . 6_558
C10 C11 C11 123.0(6) . 6_558
C11 C12 C13 119.8(10) . .
N7 C13 C12 123.3(10) . .
N8 C14 C15 127.7(17) . .
C14 C15 C16 118.4(14) . .
C17 C16 C16 123.3(8) . 6_558
C17 C16 C15 113.6(12) . .
C16 C16 C15 123.1(9) 6_558 .
C16 C17 C18 121.1(14) . .
N8 C18 C17 122.6(16) . .
C1 N1 Mn3 151.2(12) . 3_457
C2 N2 Mn3 169.2(13) . 7_665
C4 N4 Mn3 161.3(11) . .
C5 N5 Mn2 168.3(16) . .
C6 N6 C6 116.2(12) 2_665 .
C6 N6 Mn2 121.9(6) 2_665 .
C6 N6 Mn2 121.9(6) . .
C9 N7 C13 114.6(9) . .
C9 N7 Mn3 121.8(7) . .
C13 N7 Mn3 123.6(7) . .
C14 N8 C18 115.7(16) . .
C1 Mn1 C4 92.3(5) . .
C1 Mn1 C5 178.7(5) . .
C4 Mn1 C5 86.5(5) . .
C1 Mn1 C2 92.9(5) . .
C4 Mn1 C2 174.8(5) . .
C5 Mn1 C2 88.4(6) . .
C1 Mn1 C3 90.5(3) . .
C4 Mn1 C3 90.6(3) . .
C5 Mn1 C3 89.5(3) . .
C2 Mn1 C3 89.4(3) . .
C1 Mn1 C3 90.5(3) . 6_557
C4 Mn1 C3 90.6(3) . 6_557
C5 Mn1 C3 89.5(3) . 6_557
C2 Mn1 C3 89.4(3) . 6_557
C3 Mn1 C3 178.4(6) . 6_557
N5 Mn2 N5 180.0 . 5_667
N5 Mn2 O2W 86.5(5) . .
N5 Mn2 O2W 93.5(5) 5_667 .
N5 Mn2 O2W 93.5(5) . 5_667
N5 Mn2 O2W 86.5(5) 5_667 5_667
O2W Mn2 O2W 180.0 . 5_667
N5 Mn2 N6 90.000(2) . .
N5 Mn2 N6 90.000(2) 5_667 .
O2W Mn2 N6 90.0 . .
O2W Mn2 N6 90.0 5_667 .
N5 Mn2 N6 90.000(2) . 5_667
N5 Mn2 N6 90.000(2) 5_667 5_667
O2W Mn2 N6 90.0 . 5_667
O2W Mn2 N6 90.0 5_667 5_667
N6 Mn2 N6 180.0 . 5_667
N4 Mn3 N2 115.8(5) . 7_655
N4 Mn3 N1 138.5(5) . 3_557
N2 Mn3 N1 105.7(5) 7_655 3_557
N4 Mn3 N7 89.9(2) . 6_557
N2 Mn3 N7 94.6(2) 7_655 6_557
N1 Mn3 N7 86.7(2) 3_557 6_557
N4 Mn3 N7 89.9(2) . .
N2 Mn3 N7 94.6(2) 7_655 .
N1 Mn3 N7 86.7(2) 3_557 .
N7 Mn3 N7 169.9(4) 6_557 .

loop_
_geom_bond_atom_site_label_1
_geom_bond_atom_site_label_2
_geom_bond_distance
_geom_bond_site_symmetry_2
C1 N1 1.155(15) .
C1 Mn1 1.976(13) .
C2 N2 1.131(17) .
C2 Mn1 2.036(13) .
C3 N3 1.154(13) .
C3 Mn1 2.064(12) .
C4 N4 1.169(16) .
C4 Mn1 1.994(15) .
C5 N5 1.093(15) .
C5 Mn1 2.002(13) .
C6 N6 1.282(10) .
C6 C7 1.345(13) .
C7 C8 1.390(12) .
C8 C8 1.38(2) 5_668
C9 N7 1.277(14) .
C9 C10 1.346(15) .
C10 C11 1.364(15) .
C11 C12 1.350(13) .
C11 C11 1.487(18) 6_558
C12 C13 1.380(12) .
C13 N7 1.340(12) .
C14 N8 1.224(18) .
C14 C15 1.381(19) .
C15 C16 1.408(16) .
C16 C17 1.352(16) .
C16 C16 1.39(2) 6_558
C17 C18 1.403(18) .
C18 N8 1.32(2) .
N1 Mn3 2.043(13) 3_457
N2 Mn3 2.028(12) 7_665
N4 Mn3 2.000(10) .
N5 Mn2 2.116(10) .
N6 Mn2 2.274(10) .
N7 Mn3 2.261(8) .
O2W Mn2 2.206(11) .
